data_4315324
loop_
_publ_author_name
'Joanne Ledger'
'Ramamoorthy Boomishankar'
'Alexander Steiner'

_publ_section_title
;
 Aqueous Chemistry of Chlorocyclophosphazenes: Phosphates {PO2},
 Phosphamides {P(O)NHR}, and the first Phosphites {PHO} and Pyrophosphates
 {(PO)2O} of These Heterocycles
;
_journal_name_full 'Inorganic Chemistry'
_journal_page_first 3896
_journal_page_last 3904
_journal_paper_doi 10.1021/ic100076t
_journal_volume 49
_journal_year 2010
_chemical_formula_sum 'C86 H132 N16 O20 P6'
_chemical_formula_weight 1895.90
_chemical_name_systematic
; 
 ? 
;
_space_group_IT_number 2
_symmetry_cell_setting triclinic
_symmetry_space_group_name_Hall '-P 1'
_symmetry_space_group_name_H-M 'P -1'
_atom_sites_solution_hydrogens geom
_atom_sites_solution_primary direct
_atom_sites_solution_secondary difmap
_audit_creation_method SHELXL-97
_cell_angle_alpha 65.877(2)
_cell_angle_beta 80.423(2)
_cell_angle_gamma 89.878(2)
_cell_formula_units_Z 2
_cell_length_a 11.4182(10)
_cell_length_b 20.1146(17)
_cell_length_c 23.768(2)
_cell_measurement_temperature 100(2)
_cell_volume 4899.5(7)
_computing_structure_refinement 'SHELXL-97 (Sheldrick, 1997)'
_computing_structure_solution 'SHELXS-97 (Sheldrick, 1990)'
_diffrn_ambient_temperature 100(2)
_diffrn_measured_fraction_theta_full 0.986
_diffrn_measured_fraction_theta_max 0.986
_diffrn_measurement_device_type 'Bruker Smart Apex'
_diffrn_measurement_method \w
_diffrn_radiation_monochromator graphite
_diffrn_radiation_source 'fine-focus sealed tube'
_diffrn_radiation_type MoK\a
_diffrn_radiation_wavelength 0.71073
_diffrn_reflns_av_R_equivalents 0.0630
_diffrn_reflns_av_sigmaI/netI 0.1298
_diffrn_reflns_limit_h_max 9
_diffrn_reflns_limit_h_min -12
_diffrn_reflns_limit_k_max 21
_diffrn_reflns_limit_k_min -21
_diffrn_reflns_limit_l_max 24
_diffrn_reflns_limit_l_min -25
_diffrn_reflns_number 20412
_diffrn_reflns_theta_full 22.49
_diffrn_reflns_theta_max 22.49
_diffrn_reflns_theta_min 4.09
_exptl_absorpt_coefficient_mu 0.183
_exptl_absorpt_correction_T_max 1.000
_exptl_absorpt_correction_T_min 0.818
_exptl_absorpt_correction_type multi-scan
_exptl_crystal_colour colourless
_exptl_crystal_density_diffrn 1.285
_exptl_crystal_density_method 'not measured'
_exptl_crystal_description prism
_exptl_crystal_F_000 2020
_exptl_crystal_size_max 0.20
_exptl_crystal_size_mid 0.15
_exptl_crystal_size_min 0.15
_refine_diff_density_max 0.736
_refine_diff_density_min -0.470
_refine_diff_density_rms 0.059
_refine_ls_extinction_method none
_refine_ls_goodness_of_fit_ref 0.956
_refine_ls_hydrogen_treatment mixed
_refine_ls_matrix_type full
_refine_ls_number_parameters 1220
_refine_ls_number_reflns 12633
_refine_ls_number_restraints 173
_refine_ls_restrained_S_all 0.959
_refine_ls_R_factor_all 0.1001
_refine_ls_R_factor_gt 0.0553
_refine_ls_shift/su_max 0.000
_refine_ls_shift/su_mean 0.000
_refine_ls_structure_factor_coef Fsqd
_refine_ls_weighting_details 'calc w=1/[\s^2^(Fo^2^)+(0.0127P)^2^+0.0000P] where P=(Fo^2^+2Fc^2^)/3'
_refine_ls_weighting_scheme calc
_refine_ls_wR_factor_gt 0.0921
_refine_ls_wR_factor_ref 0.1005
_reflns_number_gt 7162
_reflns_number_total 12633
_reflns_threshold_expression >2sigma(I)
_cod_data_source_file ic100076t_si_002_7.cif
_cod_data_source_block jrl32m
_cod_depositor_comments
;

2025-02-01
Z value and formula fixed to values more according to usual
chemical conventions.                 miguel
;
_cod_original_formula_sum 'C43 H66 N8 O10 P3'
_cod_original_formula_weight 947.95
_cod_original_formula_units_Z 4
_cod_database_code 4315324

loop_
_symmetry_equiv_pos_as_xyz
'x, y, z'
'-x, -y, -z'

loop_
_atom_site_label
_atom_site_type_symbol
_atom_site_fract_x
_atom_site_fract_y
_atom_site_fract_z
_atom_site_U_iso_or_equiv
_atom_site_adp_type
_atom_site_occupancy
_atom_site_symmetry_multiplicity
_atom_site_calc_flag
_atom_site_refinement_flags
_atom_site_disorder_assembly
_atom_site_disorder_group
P11 P 0.94815(10) 0.56146(6) 0.06466(6) 0.0192(3) Uani 1 1 d . . .
P12 P 0.73815(10) 0.62914(6) 0.11173(6) 0.0190(3) Uani 1 1 d . . .
P13 P 0.95415(10) 0.61817(6) 0.16263(6) 0.0210(3) Uani 1 1 d . . .
O1 O 0.9301(2) 0.48056(13) 0.08901(13) 0.0198(7) Uani 1 1 d . . .
N11 N 1.0138(3) 0.5914(2) 0.10773(18) 0.0227(10) Uani 1 1 d D . .
H11 H 1.078(2) 0.576(2) 0.107(2) 0.027 Uiso 1 1 d D . .
N12 N 0.8225(3) 0.60343(19) 0.06078(17) 0.0188(9) Uani 1 1 d D . .
H12 H 0.791(3) 0.599(2) 0.0357(15) 0.023 Uiso 1 1 d D . .
N13 N 0.8203(3) 0.63346(17) 0.15726(15) 0.0168(9) Uani 1 1 d . . .
N14 N 1.0269(3) 0.59353(19) -0.00428(18) 0.0249(10) Uani 1 1 d D . .
H14 H 1.035(4) 0.568(2) -0.0216(19) 0.030 Uiso 1 1 d D . .
N15 N 0.6847(3) 0.7020(2) 0.06707(18) 0.0235(10) Uani 1 1 d D . .
H15 H 0.626(2) 0.712(2) 0.0803(19) 0.028 Uiso 1 1 d D . .
N16 N 0.6208(3) 0.5761(2) 0.15242(18) 0.0240(10) Uani 1 1 d D . .
H16 H 0.576(3) 0.582(2) 0.1301(17) 0.029 Uiso 1 1 d D . .
N17 N 1.0210(3) 0.6919(2) 0.15686(19) 0.0259(10) Uani 1 1 d D . .
H17 H 1.082(2) 0.689(2) 0.167(2) 0.031 Uiso 1 1 d D . .
N18 N 0.9841(3) 0.55437(19) 0.22618(19) 0.0289(10) Uani 1 1 d D . .
H18 H 0.982(4) 0.5138(14) 0.228(2) 0.035 Uiso 1 1 d D . .
C141 C 1.0638(4) 0.6708(2) -0.0427(2) 0.0318(13) Uani 1 1 d . . .
H14A H 1.0232 0.7005 -0.0218 0.038 Uiso 1 1 calc R . .
H14B H 1.0389 0.6856 -0.0838 0.038 Uiso 1 1 calc R . .
C142 C 1.1979(4) 0.6862(2) -0.0529(2) 0.0281(12) Uani 1 1 d . . .
C143 C 1.2452(5) 0.7155(2) -0.0179(2) 0.0477(15) Uani 1 1 d . . .
H143 H 1.1944 0.7273 0.0121 0.057 Uiso 1 1 calc R . .
C144 C 1.3701(6) 0.7281(3) -0.0269(3) 0.0564(18) Uani 1 1 d . . .
H144 H 1.4043 0.7477 -0.0026 0.068 Uiso 1 1 calc R . .
C145 C 1.4410(5) 0.7115(3) -0.0710(3) 0.0538(17) Uani 1 1 d . . .
H145 H 1.5248 0.7211 -0.0779 0.065 Uiso 1 1 calc R . .
C146 C 1.3953(4) 0.6816(3) -0.1053(3) 0.0514(16) Uani 1 1 d . . .
H146 H 1.4460 0.6694 -0.1351 0.062 Uiso 1 1 calc R . .
C147 C 1.2721(4) 0.6693(2) -0.0957(2) 0.0374(13) Uani 1 1 d . . .
H147 H 1.2389 0.6486 -0.1195 0.045 Uiso 1 1 calc R . .
C151 C 0.7608(4) 0.7665(2) 0.0210(2) 0.0208(11) Uani 1 1 d . . .
H151 H 0.8447 0.7570 0.0272 0.025 Uiso 1 1 calc R . .
C152 C 0.7313(4) 0.8344(2) 0.0316(2) 0.0306(12) Uani 1 1 d . . .
H15A H 0.7419 0.8264 0.0743 0.037 Uiso 1 1 calc R . .
H15B H 0.6468 0.8434 0.0286 0.037 Uiso 1 1 calc R . .
C153 C 0.8104(4) 0.9020(2) -0.0164(2) 0.0388(14) Uani 1 1 d . . .
H15C H 0.7835 0.9458 -0.0103 0.047 Uiso 1 1 calc R . .
H15D H 0.8936 0.8962 -0.0095 0.047 Uiso 1 1 calc R . .
C154 C 0.8058(4) 0.9131(3) -0.0835(2) 0.0427(14) Uani 1 1 d . . .
H15E H 0.7246 0.9248 -0.0922 0.051 Uiso 1 1 calc R . .
H15F H 0.8619 0.9547 -0.1133 0.051 Uiso 1 1 calc R . .
C155 C 0.8379(4) 0.8454(2) -0.0931(2) 0.0395(14) Uani 1 1 d . . .
H15G H 0.9217 0.8363 -0.0883 0.047 Uiso 1 1 calc R . .
H15H H 0.8308 0.8529 -0.1362 0.047 Uiso 1 1 calc R . .
C156 C 0.7559(4) 0.7787(2) -0.0455(2) 0.0319(13) Uani 1 1 d . . .
H15I H 0.6730 0.7863 -0.0527 0.038 Uiso 1 1 calc R . .
H15J H 0.7803 0.7348 -0.0520 0.038 Uiso 1 1 calc R . .
C161 C 0.6216(4) 0.5067(2) 0.2060(2) 0.0291(12) Uani 1 1 d . . .
H161 H 0.6976 0.5079 0.2213 0.035 Uiso 1 1 calc R . .
C162 C 0.5214(4) 0.4981(3) 0.2590(2) 0.0524(16) Uani 1 1 d . . .
H16A H 0.4446 0.5008 0.2443 0.063 Uiso 1 1 calc R . .
H16B H 0.5295 0.5389 0.2715 0.063 Uiso 1 1 calc R . .
C163 C 0.5206(5) 0.4262(3) 0.3155(3) 0.079(2) Uani 1 1 d . . .
H16C H 0.4499 0.4210 0.3477 0.095 Uiso 1 1 calc R . .
H16D H 0.5925 0.4262 0.3337 0.095 Uiso 1 1 calc R . .
C164 C 0.5182(5) 0.3617(3) 0.2978(3) 0.0605(18) Uani 1 1 d . . .
H16E H 0.5218 0.3159 0.3350 0.073 Uiso 1 1 calc R . .
H16F H 0.4428 0.3588 0.2832 0.073 Uiso 1 1 calc R . .
C165 C 0.6224(5) 0.3702(3) 0.2464(3) 0.0570(17) Uani 1 1 d . . .
H16G H 0.6184 0.3288 0.2343 0.068 Uiso 1 1 calc R . .
H16H H 0.6977 0.3694 0.2621 0.068 Uiso 1 1 calc R . .
C166 C 0.6214(4) 0.4423(2) 0.1889(2) 0.0450(15) Uani 1 1 d . . .
H16I H 0.6924 0.4478 0.1566 0.054 Uiso 1 1 calc R . .
H16J H 0.5497 0.4410 0.1709 0.054 Uiso 1 1 calc R . .
C171 C 0.9725(4) 0.7628(2) 0.1461(2) 0.0231(11) Uani 1 1 d . . .
H171 H 0.9072 0.7680 0.1216 0.028 Uiso 1 1 calc R . .
C172 C 1.0679(4) 0.8249(2) 0.1066(2) 0.0326(13) Uani 1 1 d . . .
H17A H 1.1389 0.8167 0.1268 0.039 Uiso 1 1 calc R . .
H17B H 1.0920 0.8244 0.0647 0.039 Uiso 1 1 calc R . .
C173 C 1.0246(4) 0.8993(2) 0.0986(2) 0.0380(14) Uani 1 1 d . . .
H17C H 1.0913 0.9371 0.0758 0.046 Uiso 1 1 calc R . .
H17D H 0.9610 0.9106 0.0731 0.046 Uiso 1 1 calc R . .
C174 C 0.9772(4) 0.9018(2) 0.1607(2) 0.0373(14) Uani 1 1 d . . .
H17E H 0.9473 0.9503 0.1537 0.045 Uiso 1 1 calc R . .
H17F H 1.0421 0.8944 0.1851 0.045 Uiso 1 1 calc R . .
C175 C 0.8771(4) 0.8428(2) 0.1972(2) 0.0349(13) Uani 1 1 d . . .
H17G H 0.8099 0.8525 0.1742 0.042 Uiso 1 1 calc R . .
H17H H 0.8483 0.8439 0.2385 0.042 Uiso 1 1 calc R . .
C176 C 0.9191(4) 0.7674(2) 0.2070(2) 0.0282(12) Uani 1 1 d . . .
H17I H 0.9793 0.7554 0.2346 0.034 Uiso 1 1 calc R . .
H17J H 0.8507 0.7306 0.2285 0.034 Uiso 1 1 calc R . .
C181 C 0.9590(4) 0.5555(3) 0.2879(2) 0.0386(14) Uani 1 1 d . . .
H181 H 0.9646 0.6077 0.2818 0.046 Uiso 1 1 calc R . .
C182 C 0.8352(5) 0.5233(3) 0.3229(2) 0.0553(16) Uani 1 1 d . . .
H18A H 0.8256 0.4725 0.3271 0.066 Uiso 1 1 calc R . .
H18B H 0.7762 0.5517 0.2983 0.066 Uiso 1 1 calc R . .
C183 C 0.8097(6) 0.5234(4) 0.3879(3) 0.086(2) Uani 1 1 d . . .
H18C H 0.7295 0.4994 0.4096 0.103 Uiso 1 1 calc R . .
H18D H 0.8101 0.5745 0.3837 0.103 Uiso 1 1 calc R . .
C184 C 0.9018(9) 0.4837(4) 0.4274(3) 0.122(4) Uani 1 1 d . . .
H18E H 0.8864 0.4877 0.4681 0.146 Uiso 1 1 calc R . .
H18F H 0.8961 0.4313 0.4357 0.146 Uiso 1 1 calc R . .
C185 C 1.0240(8) 0.5173(4) 0.3925(3) 0.103(3) Uani 1 1 d . . .
H18G H 1.0836 0.4905 0.4176 0.123 Uiso 1 1 calc R . .
H18H H 1.0306 0.5685 0.3877 0.123 Uiso 1 1 calc R . .
C186 C 1.0531(5) 0.5162(3) 0.3271(3) 0.0595(17) Uani 1 1 d . . .
H18I H 1.1330 0.5409 0.3055 0.071 Uiso 1 1 calc R . .
H18J H 1.0540 0.4651 0.3315 0.071 Uiso 1 1 calc R . .
P21 P 0.54338(10) 0.95915(6) 0.42274(5) 0.0193(3) Uani 1 1 d . . .
P22 P 0.77147(10) 0.91655(6) 0.36375(5) 0.0190(3) Uani 1 1 d . . .
P23 P 0.56039(10) 0.92351(6) 0.31008(6) 0.0197(3) Uani 1 1 d . . .
O2 O 0.5431(2) 1.03640(13) 0.41471(12) 0.0201(7) Uani 1 1 d . . .
N21 N 0.4928(3) 0.9438(2) 0.36763(17) 0.0206(9) Uani 1 1 d D . .
H21 H 0.431(2) 0.958(2) 0.367(2) 0.025 Uiso 1 1 d D . .
N22 N 0.6783(3) 0.92846(19) 0.42015(17) 0.0176(9) Uani 1 1 d D . .
H22 H 0.708(3) 0.933(2) 0.4455(15) 0.021 Uiso 1 1 d D . .
N23 N 0.6908(3) 0.90423(17) 0.32095(15) 0.0174(9) Uani 1 1 d . . .
N24 N 0.4634(3) 0.9082(2) 0.48975(17) 0.0224(9) Uani 1 1 d D B .
H24 H 0.453(4) 0.923(2) 0.5162(15) 0.027 Uiso 1 1 d D . .
N25 N 0.8461(3) 0.8492(2) 0.40103(17) 0.0225(9) Uani 1 1 d D . .
H25 H 0.903(3) 0.849(2) 0.3795(17) 0.027 Uiso 1 1 d D . .
N26 N 0.8711(3) 0.9836(2) 0.32435(18) 0.0224(10) Uani 1 1 d D . .
H26 H 0.926(3) 0.978(2) 0.3401(19) 0.027 Uiso 1 1 d D . .
N27 N 0.4972(3) 0.8541(2) 0.30613(19) 0.0253(10) Uani 1 1 d D . .
H27 H 0.442(3) 0.861(2) 0.2902(19) 0.030 Uiso 1 1 d D . .
N28 N 0.5404(3) 0.99192(19) 0.24726(18) 0.0230(9) Uani 1 1 d D . .
H28 H 0.533(4) 1.0260(17) 0.255(2) 0.028 Uiso 1 1 d D . .
C241 C 0.4535(4) 0.8285(2) 0.5152(2) 0.0309(12) Uani 1 1 d DU . .
H24A H 0.4930 0.8092 0.5523 0.037 Uiso 1 1 calc R A 1
H24B H 0.4974 0.8133 0.4834 0.037 Uiso 1 1 calc R A 1
C242 C 0.3280(8) 0.7940(4) 0.5344(4) 0.033(9) Uiso 0.458(5) 1 d PDU B 1
C243 C 0.2477(9) 0.8177(5) 0.4924(5) 0.053(4) Uiso 0.458(5) 1 d PDU B 1
H243 H 0.2738 0.8556 0.4520 0.064 Uiso 0.458(5) 1 calc PR B 1
C244 C 0.1314(10) 0.7873(6) 0.5084(6) 0.067(4) Uiso 0.458(5) 1 d PDU B 1
H244 H 0.0787 0.8041 0.4793 0.080 Uiso 0.458(5) 1 calc PR B 1
C245 C 0.0935(12) 0.7319(6) 0.5675(6) 0.072(8) Uiso 0.458(5) 1 d PDU B 1
H245 H 0.0141 0.7108 0.5785 0.087 Uiso 0.458(5) 1 calc PR B 1
C246 C 0.1694(7) 0.7060(4) 0.6117(4) 0.022(3) Uiso 0.458(5) 1 d PDU B 1
H246 H 0.1438 0.6688 0.6526 0.027 Uiso 0.458(5) 1 calc PR B 1
C247 C 0.2846(7) 0.7390(4) 0.5911(4) 0.025(3) Uiso 0.458(5) 1 d PDU B 1
H247 H 0.3384 0.7213 0.6195 0.030 Uiso 0.458(5) 1 calc PR B 1
C24U C 0.3262(8) 0.7974(5) 0.5352(2) 0.036(8) Uiso 0.542(5) 1 d PDU B 2
C24V C 0.2321(7) 0.8400(4) 0.5333(3) 0.030(3) Uiso 0.542(5) 1 d PDU B 2
H24V H 0.2462 0.8914 0.5188 0.037 Uiso 0.542(5) 1 calc PR B 2
C24W C 0.1152(9) 0.8084(6) 0.5527(4) 0.076(4) Uiso 0.542(5) 1 d PDU B 2
H24W H 0.0483 0.8367 0.5519 0.091 Uiso 0.542(5) 1 calc PR B 2
C24X C 0.1029(14) 0.7330(8) 0.5733(5) 0.127(10) Uiso 0.542(5) 1 d PDU B 2
H24X H 0.0246 0.7100 0.5876 0.152 Uiso 0.542(5) 1 calc PR B 2
C24Y C 0.2025(12) 0.6866(8) 0.5743(5) 0.140(6) Uiso 0.542(5) 1 d PDU B 2
H24Y H 0.1901 0.6355 0.5872 0.168 Uiso 0.542(5) 1 calc PR B 2
C24Z C 0.3172(10) 0.7221(6) 0.5553(4) 0.077(4) Uiso 0.542(5) 1 d PDU B 2
H24Z H 0.3862 0.6955 0.5561 0.093 Uiso 0.542(5) 1 calc PR B 2
C251 C 0.7860(4) 0.7773(2) 0.4455(2) 0.0221(11) Uani 1 1 d . . .
H251 H 0.7035 0.7750 0.4371 0.027 Uiso 1 1 calc R . .
C252 C 0.8513(4) 0.7163(2) 0.4348(2) 0.0414(14) Uani 1 1 d . . .
H25A H 0.9348 0.7196 0.4403 0.050 Uiso 1 1 calc R . .
H25B H 0.8522 0.7223 0.3913 0.050 Uiso 1 1 calc R . .
C253 C 0.7921(4) 0.6411(3) 0.4804(2) 0.0471(15) Uani 1 1 d . . .
H25C H 0.7133 0.6348 0.4703 0.056 Uiso 1 1 calc R . .
H25D H 0.8416 0.6028 0.4752 0.056 Uiso 1 1 calc R . .
C254 C 0.7760(4) 0.6312(3) 0.5481(2) 0.0462(15) Uani 1 1 d . . .
H25E H 0.7300 0.5842 0.5756 0.055 Uiso 1 1 calc R . .
H25F H 0.8550 0.6297 0.5604 0.055 Uiso 1 1 calc R . .
C255 C 0.7124(4) 0.6921(2) 0.5567(2) 0.0449(15) Uani 1 1 d . . .
H25G H 0.7067 0.6858 0.6007 0.054 Uiso 1 1 calc R . .
H25H H 0.6304 0.6905 0.5485 0.054 Uiso 1 1 calc R . .
C256 C 0.7768(4) 0.7663(2) 0.5127(2) 0.0367(13) Uani 1 1 d . . .
H25I H 0.7327 0.8056 0.5194 0.044 Uiso 1 1 calc R . .
H25J H 0.8576 0.7689 0.5220 0.044 Uiso 1 1 calc R . .
C261 C 0.8391(4) 1.0581(2) 0.2921(2) 0.0297(12) Uani 1 1 d . . .
H261 H 0.7584 1.0552 0.2818 0.036 Uiso 1 1 calc R . .
C262 C 0.9242(4) 1.0975(3) 0.2310(2) 0.0581(17) Uani 1 1 d . . .
H26A H 0.9241 1.0705 0.2043 0.070 Uiso 1 1 calc R . .
H26B H 1.0059 1.0997 0.2393 0.070 Uiso 1 1 calc R . .
C263 C 0.8874(5) 1.1752(3) 0.1967(3) 0.086(2) Uani 1 1 d . . .
H26C H 0.9465 1.2012 0.1579 0.103 Uiso 1 1 calc R . .
H26D H 0.8093 1.1725 0.1846 0.103 Uiso 1 1 calc R . .
C264 C 0.8787(5) 1.2180(3) 0.2365(3) 0.072(2) Uani 1 1 d . . .
H26E H 0.9582 1.2250 0.2456 0.086 Uiso 1 1 calc R . .
H26F H 0.8507 1.2667 0.2136 0.086 Uiso 1 1 calc R . .
C265 C 0.7934(4) 1.1774(3) 0.2967(3) 0.0556(17) Uani 1 1 d . . .
H26G H 0.7126 1.1741 0.2877 0.067 Uiso 1 1 calc R . .
H26H H 0.7904 1.2044 0.3236 0.067 Uiso 1 1 calc R . .
C266 C 0.8317(4) 1.1010(2) 0.3312(2) 0.0432(15) Uani 1 1 d . . .
H26I H 0.9104 1.1046 0.3424 0.052 Uiso 1 1 calc R . .
H26J H 0.7738 1.0751 0.3706 0.052 Uiso 1 1 calc R . .
C271 C 0.5202(4) 0.7772(2) 0.3369(2) 0.0362(14) Uani 1 1 d . . .
H271 H 0.5901 0.7746 0.3579 0.043 Uiso 1 1 calc R . .
C272 C 0.4164(5) 0.7332(3) 0.3869(3) 0.0639(19) Uani 1 1 d . . .
H27A H 0.3438 0.7385 0.3682 0.077 Uiso 1 1 calc R . .
H27B H 0.4024 0.7520 0.4198 0.077 Uiso 1 1 calc R . .
C273 C 0.4414(6) 0.6513(3) 0.4167(3) 0.099(3) Uani 1 1 d . . .
H27C H 0.5062 0.6454 0.4410 0.118 Uiso 1 1 calc R . .
H27D H 0.3691 0.6229 0.4462 0.118 Uiso 1 1 calc R . .
C274 C 0.4761(8) 0.6210(4) 0.3686(4) 0.109(3) Uani 1 1 d . . .
H27E H 0.4074 0.6204 0.3482 0.131 Uiso 1 1 calc R . .
H27F H 0.4978 0.5701 0.3894 0.131 Uiso 1 1 calc R . .
C275 C 0.5795(6) 0.6661(3) 0.3197(4) 0.093(3) Uani 1 1 d . . .
H27G H 0.5972 0.6471 0.2870 0.112 Uiso 1 1 calc R . .
H27H H 0.6508 0.6621 0.3393 0.112 Uiso 1 1 calc R . .
C276 C 0.5526(4) 0.7452(3) 0.2899(3) 0.0499(16) Uani 1 1 d . . .
H27I H 0.6233 0.7738 0.2590 0.060 Uiso 1 1 calc R . .
H27J H 0.4860 0.7493 0.2671 0.060 Uiso 1 1 calc R . .
C281 C 0.5752(4) 0.9976(2) 0.1835(2) 0.0301(12) Uani 1 1 d . . .
H281 H 0.5529 0.9496 0.1833 0.036 Uiso 1 1 calc R . .
C282 C 0.7077(4) 1.0153(3) 0.1586(2) 0.0511(16) Uani 1 1 d . . .
H28A H 0.7524 0.9776 0.1868 0.061 Uiso 1 1 calc R . .
H28B H 0.7316 1.0630 0.1577 0.061 Uiso 1 1 calc R . .
C283 C 0.7387(5) 1.0179(3) 0.0924(2) 0.0694(19) Uani 1 1 d . . .
H28C H 0.8253 1.0300 0.0768 0.083 Uiso 1 1 calc R . .
H28D H 0.7193 0.9691 0.0940 0.083 Uiso 1 1 calc R . .
C284 C 0.6710(4) 1.0740(3) 0.0476(2) 0.0439(14) Uani 1 1 d . . .
H28E H 0.6976 1.1235 0.0419 0.053 Uiso 1 1 calc R . .
H28F H 0.6881 1.0716 0.0063 0.053 Uiso 1 1 calc R . .
C285 C 0.5386(4) 1.0599(3) 0.0728(2) 0.0549(16) Uani 1 1 d . . .
H28G H 0.5104 1.0134 0.0729 0.066 Uiso 1 1 calc R . .
H28H H 0.4964 1.0995 0.0449 0.066 Uiso 1 1 calc R . .
C286 C 0.5086(4) 1.0559(3) 0.1391(2) 0.0419(14) Uani 1 1 d . . .
H28I H 0.5300 1.1040 0.1385 0.050 Uiso 1 1 calc R . .
H28J H 0.4218 1.0447 0.1547 0.050 Uiso 1 1 calc R . .
O11 O 1.2326(2) 0.52664(15) 0.09747(13) 0.0256(8) Uani 1 1 d . . .
O12 O 1.3938(2) 0.58426(17) 0.10529(15) 0.0325(9) Uani 1 1 d D . .
H12O H 1.346(3) 0.6133(19) 0.1241(18) 0.039 Uiso 1 1 d D . .
O13 O 1.2663(3) 0.44193(16) 0.03596(14) 0.0292(8) Uani 1 1 d D . .
H13O H 1.232(3) 0.460(2) 0.0666(15) 0.035 Uiso 1 1 d D . .
C11 C 1.3421(4) 0.5454(2) 0.0839(2) 0.0245(12) Uani 1 1 d . . .
C12 C 1.4218(4) 0.5209(2) 0.0406(2) 0.0178(11) Uani 1 1 d . . .
C13 C 1.3830(4) 0.4722(2) 0.0189(2) 0.0188(11) Uani 1 1 d . . .
C14 C 1.5399(4) 0.5484(2) 0.02040(19) 0.0211(11) Uani 1 1 d . . .
H14P H 1.5678 0.5825 0.0343 0.025 Uiso 1 1 calc R . .
O21 O 0.2696(2) 1.00549(15) 0.38820(13) 0.0268(8) Uani 1 1 d . . .
O22 O 0.1108(2) 0.97302(17) 0.35890(15) 0.0370(9) Uani 1 1 d . . .
O23 O 0.2335(3) 1.05725(17) 0.47374(15) 0.0342(9) Uani 1 1 d D . .
H23O H 0.272(3) 1.045(2) 0.4403(15) 0.041 Uiso 1 1 d D . .
C21 C 0.1592(4) 0.9912(2) 0.3952(2) 0.0278(12) Uani 1 1 d . . .
C22 C 0.0785(4) 0.9960(2) 0.4496(2) 0.0229(11) Uani 1 1 d . . .
C23 C 0.1170(4) 1.0281(2) 0.4856(2) 0.0252(12) Uani 1 1 d . . .
C24 C -0.0392(4) 0.9670(2) 0.4659(2) 0.0293(12) Uani 1 1 d . . .
H24P H -0.0663 0.9430 0.4428 0.035 Uiso 1 1 calc R . .
O31 O 1.0318(3) 0.40638(17) 0.23069(16) 0.0449(10) Uani 1 1 d . . .
O32 O 1.0607(3) 0.38097(17) 0.14673(16) 0.0384(9) Uani 1 1 d D . .
H32O H 1.003(3) 0.4206(17) 0.143(2) 0.046 Uiso 1 1 d D . .
O33 O 1.1491(4) 0.3355(2) 0.3214(2) 0.0829(14) Uani 1 1 d D . .
H33O H 1.115(5) 0.374(2) 0.289(2) 0.099 Uiso 1 1 d D . .
O34 O 1.4630(3) 0.12253(17) 0.26882(15) 0.0419(9) Uani 1 1 d . . .
O35 O 1.4331(3) 0.14721(16) 0.35389(16) 0.0356(9) Uani 1 1 d D . .
H35O H 1.484(3) 0.1062(16) 0.3717(19) 0.043 Uiso 1 1 d D . .
O36 O 1.3413(3) 0.1893(2) 0.18000(18) 0.0622(11) Uani 1 1 d D . .
H36O H 1.399(3) 0.157(2) 0.203(2) 0.075 Uiso 1 1 d D . .
C31 C 1.0810(4) 0.3719(3) 0.2034(2) 0.0321(13) Uani 1 1 d . . .
C32 C 1.1670(4) 0.3162(2) 0.2268(2) 0.0282(12) Uani 1 1 d . . .
C33 C 1.1933(5) 0.2991(3) 0.2857(3) 0.0456(15) Uani 1 1 d . . .
C34 C 1.2713(4) 0.2463(3) 0.3095(2) 0.0432(14) Uani 1 1 d . . .
H34P H 1.2887 0.2351 0.3500 0.052 Uiso 1 1 calc R . .
C35 C 1.3247(4) 0.2093(2) 0.2747(2) 0.0284(12) Uani 1 1 d . . .
C36 C 1.2962(4) 0.2257(3) 0.2153(2) 0.0356(13) Uani 1 1 d . . .
C37 C 1.2183(4) 0.2790(2) 0.1927(2) 0.0358(13) Uani 1 1 d . . .
H37P H 1.1996 0.2902 0.1525 0.043 Uiso 1 1 calc R . .
C38 C 1.4129(4) 0.1559(2) 0.2978(2) 0.0307(12) Uani 1 1 d . . .
O41 O 0.0876(3) 0.83250(18) 0.34594(16) 0.0416(9) Uani 1 1 d . . .
O42 O 0.2226(3) 0.92640(19) 0.28632(16) 0.0407(9) Uani 1 1 d D . .
H42O H 0.184(3) 0.947(2) 0.3153(17) 0.049 Uiso 1 1 d D . .
O43 O 0.1086(3) 0.71058(18) 0.33507(17) 0.0459(10) Uani 1 1 d D . .
H43O H 0.076(3) 0.745(2) 0.352(2) 0.055 Uiso 1 1 d D . .
O44 O 0.4445(3) 0.74001(17) 0.10481(15) 0.0377(9) Uani 1 1 d . . .
O45 O 0.2948(2) 0.65224(18) 0.16180(15) 0.0369(9) Uani 1 1 d . . .
O46 O 0.4313(3) 0.86324(18) 0.11691(16) 0.0424(9) Uani 1 1 d D . .
H46O H 0.453(3) 0.8188(16) 0.111(2) 0.051 Uiso 1 1 d D . .
C41 C 0.1726(4) 0.8633(3) 0.3011(3) 0.0348(13) Uani 1 1 d . . .
C42 C 0.2221(4) 0.8239(3) 0.2625(2) 0.0301(12) Uani 1 1 d . . .
C43 C 0.1876(4) 0.7513(3) 0.2809(2) 0.0365(14) Uani 1 1 d . . .
C44 C 0.2341(4) 0.7151(3) 0.2447(2) 0.0356(13) Uani 1 1 d . . .
H44P H 0.2111 0.6648 0.2580 0.043 Uiso 1 1 calc R . .
C45 C 0.3144(4) 0.7517(3) 0.1886(2) 0.0294(12) Uani 1 1 d . . .
C46 C 0.3511(4) 0.8248(3) 0.1702(2) 0.0328(13) Uani 1 1 d . . .
C47 C 0.3034(4) 0.8606(3) 0.2067(2) 0.0285(12) Uani 1 1 d . . .
H47P H 0.3262 0.9108 0.1936 0.034 Uiso 1 1 calc R . .
C48 C 0.3569(4) 0.7130(3) 0.1484(3) 0.0341(13) Uani 1 1 d . . .

loop_
_atom_site_aniso_label
_atom_site_aniso_U_11
_atom_site_aniso_U_22
_atom_site_aniso_U_33
_atom_site_aniso_U_23
_atom_site_aniso_U_13
_atom_site_aniso_U_12
P11 0.0167(7) 0.0206(7) 0.0221(8) -0.0096(6) -0.0059(5) 0.0028(5)
P12 0.0169(7) 0.0192(7) 0.0200(8) -0.0074(6) -0.0029(5) 0.0008(5)
P13 0.0169(7) 0.0220(7) 0.0275(8) -0.0122(6) -0.0083(6) 0.0047(6)
O1 0.0226(18) 0.0155(17) 0.0230(19) -0.0075(15) -0.0102(14) 0.0027(13)
N11 0.016(2) 0.027(2) 0.035(3) -0.022(2) -0.008(2) 0.0108(18)
N12 0.013(2) 0.030(2) 0.022(3) -0.015(2) -0.0141(16) 0.0102(17)
N13 0.009(2) 0.025(2) 0.022(2) -0.0128(19) -0.0067(16) 0.0014(16)
N14 0.028(2) 0.024(3) 0.023(3) -0.012(2) -0.0013(18) -0.0033(19)
N15 0.017(2) 0.020(2) 0.030(3) -0.007(2) -0.002(2) 0.0044(19)
N16 0.021(3) 0.029(2) 0.020(3) -0.006(2) -0.0079(17) -0.0049(19)
N17 0.012(2) 0.029(2) 0.045(3) -0.020(2) -0.015(2) 0.004(2)
N18 0.040(3) 0.024(3) 0.031(3) -0.016(2) -0.016(2) 0.008(2)
C141 0.031(3) 0.021(3) 0.036(3) -0.009(3) 0.006(2) -0.002(2)
C142 0.042(3) 0.020(3) 0.024(3) -0.009(3) -0.012(3) -0.001(2)
C143 0.061(4) 0.038(4) 0.038(4) -0.013(3) -0.001(3) -0.016(3)
C144 0.072(5) 0.048(4) 0.042(4) -0.005(3) -0.029(3) -0.030(3)
C145 0.044(4) 0.037(4) 0.072(5) -0.010(4) -0.020(4) -0.011(3)
C146 0.027(4) 0.059(4) 0.075(5) -0.037(4) -0.006(3) 0.002(3)
C147 0.033(3) 0.042(3) 0.041(4) -0.022(3) -0.008(3) -0.006(3)
C151 0.018(3) 0.019(3) 0.023(3) -0.005(2) -0.006(2) 0.000(2)
C152 0.033(3) 0.030(3) 0.029(3) -0.012(3) -0.008(2) 0.005(2)
C153 0.045(3) 0.029(3) 0.038(4) -0.009(3) -0.011(3) -0.004(2)
C154 0.039(3) 0.036(3) 0.041(4) -0.003(3) -0.009(3) -0.008(3)
C155 0.042(3) 0.044(4) 0.024(3) -0.005(3) -0.004(2) -0.015(3)
C156 0.034(3) 0.033(3) 0.026(3) -0.010(3) -0.004(2) -0.007(2)
C161 0.022(3) 0.026(3) 0.030(3) -0.004(3) -0.001(2) -0.009(2)
C162 0.069(4) 0.038(4) 0.036(4) -0.012(3) 0.020(3) -0.018(3)
C163 0.104(5) 0.056(4) 0.053(5) -0.016(4) 0.033(4) -0.022(4)
C164 0.075(5) 0.028(4) 0.053(4) 0.002(3) 0.005(3) -0.014(3)
C165 0.072(4) 0.026(3) 0.054(4) -0.005(3) 0.006(3) 0.001(3)
C166 0.052(4) 0.028(3) 0.046(4) -0.011(3) 0.003(3) 0.007(3)
C171 0.021(3) 0.026(3) 0.030(3) -0.016(3) -0.012(2) 0.003(2)
C172 0.028(3) 0.031(3) 0.039(3) -0.016(3) -0.001(2) -0.001(2)
C173 0.038(3) 0.031(3) 0.048(4) -0.017(3) -0.016(3) -0.006(2)
C174 0.038(3) 0.027(3) 0.058(4) -0.022(3) -0.024(3) 0.008(2)
C175 0.029(3) 0.046(3) 0.041(4) -0.028(3) -0.010(2) 0.009(3)
C176 0.027(3) 0.026(3) 0.034(3) -0.013(3) -0.009(2) 0.004(2)
C181 0.066(4) 0.033(3) 0.031(3) -0.021(3) -0.026(3) 0.027(3)
C182 0.087(5) 0.060(4) 0.019(3) -0.017(3) -0.009(3) 0.020(3)
C183 0.137(6) 0.081(5) 0.037(4) -0.023(4) -0.012(4) 0.039(4)
C184 0.255(12) 0.088(7) 0.031(5) -0.027(5) -0.043(6) 0.090(7)
C185 0.219(10) 0.076(6) 0.075(6) -0.058(5) -0.119(6) 0.103(6)
C186 0.103(5) 0.048(4) 0.050(4) -0.026(3) -0.058(4) 0.046(3)
P21 0.0167(7) 0.0242(8) 0.0181(7) -0.0089(6) -0.0056(5) 0.0039(5)
P22 0.0173(7) 0.0218(7) 0.0178(7) -0.0077(6) -0.0041(5) 0.0024(6)
P23 0.0181(7) 0.0233(7) 0.0207(8) -0.0103(6) -0.0075(5) 0.0033(6)
O2 0.0246(18) 0.0180(18) 0.0181(18) -0.0065(15) -0.0080(13) 0.0044(13)
N21 0.009(2) 0.034(2) 0.023(2) -0.015(2) -0.0064(19) 0.0068(18)
N22 0.012(2) 0.029(2) 0.018(2) -0.013(2) -0.0107(16) 0.0071(17)
N23 0.013(2) 0.025(2) 0.022(2) -0.0152(19) -0.0098(16) 0.0078(16)
N24 0.025(2) 0.023(2) 0.019(3) -0.008(2) -0.0067(19) 0.0030(18)
N25 0.017(2) 0.029(2) 0.018(3) -0.007(2) -0.0028(18) 0.001(2)
N26 0.015(2) 0.025(2) 0.024(3) -0.005(2) -0.0100(18) 0.0006(19)
N27 0.021(3) 0.026(2) 0.034(3) -0.011(2) -0.0210(19) 0.005(2)
N28 0.025(2) 0.029(3) 0.018(2) -0.010(2) -0.0085(17) 0.0069(19)
C241 0.026(3) 0.031(3) 0.030(3) -0.008(3) 0.001(2) 0.002(2)
C251 0.018(3) 0.024(3) 0.020(3) -0.005(2) -0.003(2) -0.001(2)
C252 0.048(4) 0.037(3) 0.035(4) -0.011(3) -0.006(3) 0.010(3)
C253 0.060(4) 0.034(3) 0.045(4) -0.015(3) -0.006(3) 0.007(3)
C254 0.057(4) 0.031(3) 0.039(4) -0.006(3) -0.002(3) 0.014(3)
C255 0.058(4) 0.034(3) 0.034(4) -0.007(3) -0.001(3) 0.006(3)
C256 0.044(3) 0.032(3) 0.031(3) -0.011(3) -0.006(3) 0.007(2)
C261 0.017(3) 0.026(3) 0.040(3) -0.008(3) -0.005(2) -0.004(2)
C262 0.061(4) 0.034(4) 0.051(4) 0.005(3) 0.006(3) 0.014(3)
C263 0.094(5) 0.047(4) 0.066(5) 0.012(4) 0.026(4) 0.023(4)
C264 0.047(4) 0.023(4) 0.110(6) 0.001(4) 0.002(4) -0.003(3)
C265 0.052(4) 0.031(4) 0.086(5) -0.027(4) -0.014(3) 0.000(3)
C266 0.041(3) 0.028(3) 0.059(4) -0.018(3) -0.006(3) -0.008(3)
C271 0.039(3) 0.029(3) 0.046(4) -0.011(3) -0.032(3) -0.003(3)
C272 0.074(5) 0.062(4) 0.042(4) 0.000(3) -0.029(3) -0.026(3)
C273 0.132(7) 0.050(5) 0.081(6) 0.024(4) -0.067(5) -0.033(4)
C274 0.149(8) 0.043(5) 0.152(9) -0.030(6) -0.101(7) 0.005(5)
C275 0.122(7) 0.053(5) 0.144(8) -0.060(5) -0.074(6) 0.023(4)
C276 0.056(4) 0.035(4) 0.079(5) -0.037(3) -0.031(3) 0.009(3)
C281 0.041(3) 0.028(3) 0.021(3) -0.008(3) -0.010(2) 0.005(2)
C282 0.031(3) 0.083(4) 0.026(3) -0.010(3) -0.004(2) 0.027(3)
C283 0.066(4) 0.101(5) 0.024(4) -0.009(4) -0.009(3) 0.042(4)
C284 0.050(4) 0.052(4) 0.022(3) -0.010(3) -0.002(3) 0.022(3)
C285 0.048(4) 0.085(5) 0.020(3) -0.007(3) -0.016(3) 0.018(3)
C286 0.028(3) 0.061(4) 0.027(3) -0.005(3) -0.013(2) 0.009(3)
O11 0.0121(19) 0.040(2) 0.033(2) -0.0218(17) -0.0090(14) 0.0029(15)
O12 0.0109(18) 0.054(2) 0.057(2) -0.048(2) -0.0074(16) 0.0101(15)
O13 0.018(2) 0.045(2) 0.036(2) -0.0286(18) -0.0034(15) -0.0035(15)
C11 0.023(3) 0.028(3) 0.030(3) -0.016(3) -0.016(2) 0.007(2)
C12 0.015(3) 0.021(3) 0.022(3) -0.014(2) -0.003(2) 0.003(2)
C13 0.012(3) 0.023(3) 0.022(3) -0.009(2) -0.006(2) -0.001(2)
C14 0.021(3) 0.029(3) 0.023(3) -0.018(2) -0.012(2) 0.004(2)
O21 0.0137(19) 0.049(2) 0.028(2) -0.0246(18) -0.0081(14) 0.0049(15)
O22 0.0157(19) 0.077(3) 0.041(2) -0.046(2) -0.0058(16) 0.0032(16)
O23 0.013(2) 0.067(2) 0.035(2) -0.034(2) -0.0046(15) -0.0033(16)
C21 0.023(3) 0.041(3) 0.028(3) -0.021(3) -0.008(2) 0.006(2)
C22 0.014(3) 0.037(3) 0.024(3) -0.017(3) -0.007(2) 0.005(2)
C23 0.013(3) 0.041(3) 0.026(3) -0.018(3) -0.004(2) 0.001(2)
C24 0.021(3) 0.055(4) 0.026(3) -0.028(3) -0.009(2) 0.002(2)
O31 0.064(3) 0.037(2) 0.042(3) -0.024(2) -0.0136(19) 0.0164(18)
O32 0.035(2) 0.036(2) 0.043(3) -0.0133(19) -0.0120(18) 0.0125(16)
O33 0.123(4) 0.095(4) 0.075(3) -0.061(3) -0.067(3) 0.082(3)
O34 0.054(2) 0.040(2) 0.034(2) -0.018(2) -0.0085(18) 0.0188(17)
O35 0.040(2) 0.033(2) 0.040(2) -0.0153(19) -0.0215(17) 0.0163(16)
O36 0.076(3) 0.084(3) 0.049(3) -0.043(3) -0.031(2) 0.057(2)
C31 0.034(3) 0.031(3) 0.028(4) -0.006(3) -0.011(3) -0.003(3)
C32 0.031(3) 0.029(3) 0.028(3) -0.014(3) -0.008(2) 0.005(2)
C33 0.059(4) 0.049(4) 0.047(4) -0.034(3) -0.020(3) 0.025(3)
C34 0.054(4) 0.041(4) 0.042(4) -0.020(3) -0.022(3) 0.027(3)
C35 0.033(3) 0.030(3) 0.021(3) -0.009(3) -0.006(2) 0.006(2)
C36 0.042(3) 0.038(3) 0.030(3) -0.018(3) -0.004(3) 0.011(3)
C37 0.035(3) 0.041(3) 0.033(3) -0.015(3) -0.013(3) 0.015(3)
C38 0.036(3) 0.026(3) 0.031(4) -0.012(3) -0.011(3) 0.008(3)
O41 0.031(2) 0.061(3) 0.045(2) -0.037(2) -0.0007(18) 0.0023(18)
O42 0.023(2) 0.064(3) 0.056(3) -0.049(2) 0.0015(17) -0.0034(18)
O43 0.037(2) 0.060(3) 0.048(3) -0.035(2) 0.0067(19) -0.0027(18)
O44 0.018(2) 0.061(2) 0.045(2) -0.034(2) -0.0033(17) 0.0069(17)
O45 0.017(2) 0.055(2) 0.058(3) -0.042(2) -0.0084(16) 0.0034(17)
O46 0.034(2) 0.058(3) 0.045(2) -0.035(2) 0.0042(18) 0.0009(18)
C41 0.024(3) 0.054(4) 0.042(4) -0.032(3) -0.015(3) 0.011(3)
C42 0.023(3) 0.046(4) 0.038(4) -0.033(3) -0.011(3) 0.005(3)
C43 0.022(3) 0.061(4) 0.043(4) -0.036(3) -0.011(3) 0.005(3)
C44 0.024(3) 0.053(4) 0.048(4) -0.035(3) -0.016(3) 0.005(3)
C45 0.017(3) 0.053(4) 0.037(3) -0.034(3) -0.014(2) 0.011(2)
C46 0.018(3) 0.052(4) 0.044(4) -0.033(3) -0.012(3) 0.008(3)
C47 0.019(3) 0.048(3) 0.036(3) -0.031(3) -0.016(2) 0.007(2)
C48 0.018(3) 0.058(4) 0.049(4) -0.039(3) -0.023(3) 0.020(3)

loop_
_atom_type_symbol
_atom_type_description
_atom_type_scat_dispersion_real
_atom_type_scat_dispersion_imag
_atom_type_scat_source
C C 0.0033 0.0016 'International Tables Vol C Tables 4.2.6.8 and 6.1.1.4'
H H 0.0000 0.0000 'International Tables Vol C Tables 4.2.6.8 and 6.1.1.4'
N N 0.0061 0.0033 'International Tables Vol C Tables 4.2.6.8 and 6.1.1.4'
O O 0.0106 0.0060 'International Tables Vol C Tables 4.2.6.8 and 6.1.1.4'
P P 0.1023 0.0942 'International Tables Vol C Tables 4.2.6.8 and 6.1.1.4'

loop_
_geom_angle_atom_site_label_1
_geom_angle_atom_site_label_2
_geom_angle_atom_site_label_3
_geom_angle
_geom_angle_site_symmetry_1
_geom_angle_site_symmetry_3
_geom_angle_publ_flag
O1 P11 N14 109.67(17) . . ?
O1 P11 N11 115.15(18) . . ?
N14 P11 N11 107.54(19) . . ?
O1 P11 N12 113.92(17) . . ?
N14 P11 N12 107.7(2) . . ?
N11 P11 N12 102.34(17) . . ?
N13 P12 N15 119.76(19) . . ?
N13 P12 N16 109.16(19) . . ?
N15 P12 N16 103.26(19) . . ?
N13 P12 N12 106.39(17) . . ?
N15 P12 N12 103.03(19) . . ?
N16 P12 N12 115.60(19) . . ?
N13 P13 N17 107.74(18) . . ?
N13 P13 N18 119.07(19) . . ?
N17 P13 N18 105.0(2) . . ?
N13 P13 N11 109.21(18) . . ?
N17 P13 N11 112.9(2) . . ?
N18 P13 N11 102.95(19) . . ?
P13 N11 P11 129.6(2) . . ?
P11 N12 P12 131.3(2) . . ?
P12 N13 P13 133.6(2) . . ?
C141 N14 P11 125.1(3) . . ?
C151 N15 P12 122.5(3) . . ?
C161 N16 P12 124.3(3) . . ?
C171 N17 P13 128.5(3) . . ?
C181 N18 P13 124.7(3) . . ?
N14 C141 C142 112.0(4) . . ?
C147 C142 C143 119.5(5) . . ?
C147 C142 C141 120.4(4) . . ?
C143 C142 C141 120.1(5) . . ?
C142 C143 C144 119.6(5) . . ?
C145 C144 C143 118.9(5) . . ?
C146 C145 C144 122.0(5) . . ?
C145 C146 C147 118.3(5) . . ?
C142 C147 C146 121.7(5) . . ?
N15 C151 C156 112.1(3) . . ?
N15 C151 C152 111.8(3) . . ?
C156 C151 C152 110.8(4) . . ?
C151 C152 C153 112.1(4) . . ?
C154 C153 C152 111.4(4) . . ?
C155 C154 C153 110.7(4) . . ?
C154 C155 C156 110.9(4) . . ?
C151 C156 C155 111.5(4) . . ?
N16 C161 C162 111.1(4) . . ?
N16 C161 C166 112.7(4) . . ?
C162 C161 C166 111.8(4) . . ?
C161 C162 C163 112.1(4) . . ?
C162 C163 C164 111.4(5) . . ?
C165 C164 C163 110.2(4) . . ?
C164 C165 C166 110.7(4) . . ?
C161 C166 C165 111.2(4) . . ?
N17 C171 C176 111.8(4) . . ?
N17 C171 C172 110.4(3) . . ?
C176 C171 C172 111.5(3) . . ?
C173 C172 C171 112.3(4) . . ?
C174 C173 C172 111.9(4) . . ?
C173 C174 C175 110.0(4) . . ?
C174 C175 C176 111.0(4) . . ?
C171 C176 C175 112.7(4) . . ?
N18 C181 C182 112.6(4) . . ?
N18 C181 C186 110.7(4) . . ?
C182 C181 C186 110.6(5) . . ?
C181 C182 C183 112.5(5) . . ?
C182 C183 C184 111.7(5) . . ?
C185 C184 C183 109.1(6) . . ?
C184 C185 C186 113.1(6) . . ?
C181 C186 C185 109.8(4) . . ?
O2 P21 N24 108.85(18) . . ?
O2 P21 N21 114.49(18) . . ?
N24 P21 N21 108.54(19) . . ?
O2 P21 N22 113.61(17) . . ?
N24 P21 N22 108.1(2) . . ?
N21 P21 N22 102.88(17) . . ?
N23 P22 N26 111.94(19) . . ?
N23 P22 N25 117.09(19) . . ?
N26 P22 N25 104.34(19) . . ?
N23 P22 N22 105.62(17) . . ?
N26 P22 N22 113.64(19) . . ?
N25 P22 N22 104.23(18) . . ?
N23 P23 N28 119.52(19) . . ?
N23 P23 N27 107.11(18) . . ?
N28 P23 N27 104.09(19) . . ?
N23 P23 N21 108.34(18) . . ?
N28 P23 N21 104.01(19) . . ?
N27 P23 N21 114.0(2) . . ?
P21 N21 P23 132.0(2) . . ?
P21 N22 P22 132.2(2) . . ?
P22 N23 P23 133.3(2) . . ?
C241 N24 P21 123.2(3) . . ?
C251 N25 P22 121.5(3) . . ?
C261 N26 P22 121.9(3) . . ?
C271 N27 P23 128.0(3) . . ?
C281 N28 P23 125.5(3) . . ?
N24 C241 C24U 112.4(5) . . ?
N24 C241 C242 115.0(4) . . ?
C24U C241 C242 3.1(4) . . ?
C247 C242 C243 115.5(9) . . ?
C247 C242 C241 124.1(8) . . ?
C243 C242 C241 120.4(9) . . ?
C244 C243 C242 122.0(10) . . ?
C245 C244 C243 118.9(11) . . ?
C244 C245 C246 121.8(12) . . ?
C247 C246 C245 115.0(9) . . ?
C242 C247 C246 126.7(9) . . ?
C24V C24U C24Z 125.3(9) . . ?
C24V C24U C241 122.5(8) . . ?
C24Z C24U C241 112.2(8) . . ?
C24U C24V C24W 120.3(8) . . ?
C24X C24W C24V 115.9(11) . . ?
C24W C24X C24Y 124.5(14) . . ?
C24Z C24Y C24X 116.2(12) . . ?
C24U C24Z C24Y 117.6(10) . . ?
N25 C251 C256 112.2(3) . . ?
N25 C251 C252 110.1(3) . . ?
C256 C251 C252 110.1(4) . . ?
C251 C252 C253 111.5(4) . . ?
C254 C253 C252 112.1(4) . . ?
C255 C254 C253 110.9(4) . . ?
C254 C255 C256 111.4(4) . . ?
C251 C256 C255 110.3(4) . . ?
N26 C261 C266 113.3(4) . . ?
N26 C261 C262 110.7(4) . . ?
C266 C261 C262 110.4(4) . . ?
C261 C262 C263 110.1(4) . . ?
C264 C263 C262 112.3(6) . . ?
C265 C264 C263 109.5(4) . . ?
C264 C265 C266 110.7(4) . . ?
C261 C266 C265 111.5(4) . . ?
N27 C271 C276 111.0(4) . . ?
N27 C271 C272 111.9(4) . . ?
C276 C271 C272 111.0(4) . . ?
C271 C272 C273 110.7(5) . . ?
C274 C273 C272 112.4(6) . . ?
C273 C274 C275 111.0(6) . . ?
C274 C275 C276 110.9(6) . . ?
C271 C276 C275 112.7(5) . . ?
N28 C281 C282 113.2(4) . . ?
N28 C281 C286 110.5(4) . . ?
C282 C281 C286 108.6(4) . . ?
C281 C282 C283 110.5(4) . . ?
C284 C283 C282 111.5(4) . . ?
C285 C284 C283 110.4(4) . . ?
C284 C285 C286 111.7(4) . . ?
C281 C286 C285 111.3(4) . . ?
O11 C11 O12 124.8(4) . . ?
O11 C11 C12 119.6(4) . . ?
O12 C11 C12 115.6(4) . . ?
C13 C12 C14 118.0(4) . . ?
C13 C12 C11 122.9(4) . . ?
C14 C12 C11 119.0(4) . . ?
C14 C13 C12 120.3(4) 2_865 . ?
C14 C13 O13 117.2(4) 2_865 . ?
C12 C13 O13 122.5(4) . . ?
C13 C14 C12 121.7(4) 2_865 . ?
O21 C21 O22 124.4(4) . . ?
O21 C21 C22 118.7(4) . . ?
O22 C21 C22 116.9(4) . . ?
C23 C22 C24 117.9(4) . . ?
C23 C22 C21 122.1(4) . . ?
C24 C22 C21 120.0(4) . . ?
C24 C23 C22 120.2(4) 2_576 . ?
C24 C23 O23 117.7(4) 2_576 . ?
C22 C23 O23 122.1(4) . . ?
C23 C24 C22 121.8(4) 2_576 . ?
O31 C31 O32 121.6(5) . . ?
O31 C31 C32 125.9(5) . . ?
O32 C31 C32 112.5(5) . . ?
C37 C32 C33 118.8(4) . . ?
C37 C32 C31 122.1(5) . . ?
C33 C32 C31 119.1(4) . . ?
O33 C33 C32 122.2(5) . . ?
O33 C33 C34 117.2(5) . . ?
C32 C33 C34 120.6(5) . . ?
C33 C34 C35 120.7(5) . . ?
C34 C35 C36 118.8(4) . . ?
C34 C35 C38 121.4(5) . . ?
C36 C35 C38 119.8(4) . . ?
O36 C36 C37 119.1(5) . . ?
O36 C36 C35 121.7(4) . . ?
C37 C36 C35 119.1(4) . . ?
C32 C37 C36 122.0(5) . . ?
O34 C38 O35 123.0(4) . . ?
O34 C38 C35 123.9(5) . . ?
O35 C38 C35 113.1(4) . . ?
O41 C41 O42 124.9(5) . . ?
O41 C41 C42 118.8(5) . . ?
O42 C41 C42 116.3(5) . . ?
C43 C42 C47 119.5(4) . . ?
C43 C42 C41 120.4(5) . . ?
C47 C42 C41 120.1(5) . . ?
O43 C43 C42 123.7(4) . . ?
O43 C43 C44 116.3(5) . . ?
C42 C43 C44 120.0(5) . . ?
C43 C44 C45 120.7(5) . . ?
C46 C45 C44 119.6(4) . . ?
C46 C45 C48 120.8(5) . . ?
C44 C45 C48 119.6(5) . . ?
O46 C46 C47 118.1(4) . . ?
O46 C46 C45 122.6(4) . . ?
C47 C46 C45 119.2(5) . . ?
C46 C47 C42 121.0(4) . . ?
O44 C48 O45 125.3(4) . . ?
O44 C48 C45 119.9(5) . . ?
O45 C48 C45 114.8(4) . . ?

loop_
_geom_bond_atom_site_label_1
_geom_bond_atom_site_label_2
_geom_bond_distance
_geom_bond_site_symmetry_2
_geom_bond_publ_flag
P11 O1 1.489(3) . ?
P11 N14 1.599(4) . ?
P11 N11 1.654(4) . ?
P11 N12 1.660(3) . ?
P12 N13 1.572(3) . ?
P12 N15 1.609(4) . ?
P12 N16 1.612(4) . ?
P12 N12 1.668(4) . ?
P13 N13 1.575(3) . ?
P13 N17 1.614(4) . ?
P13 N18 1.622(4) . ?
P13 N11 1.653(4) . ?
N14 C141 1.464(5) . ?
N15 C151 1.470(5) . ?
N16 C161 1.456(5) . ?
N17 C171 1.467(5) . ?
N18 C181 1.457(6) . ?
C141 C142 1.521(5) . ?
C142 C147 1.365(6) . ?
C142 C143 1.372(6) . ?
C143 C144 1.415(6) . ?
C144 C145 1.367(7) . ?
C145 C146 1.357(7) . ?
C146 C147 1.392(6) . ?
C151 C156 1.509(6) . ?
C151 C152 1.515(5) . ?
C152 C153 1.536(5) . ?
C153 C154 1.527(6) . ?
C154 C155 1.504(6) . ?
C155 C156 1.539(5) . ?
C161 C162 1.505(6) . ?
C161 C166 1.509(6) . ?
C162 C163 1.518(7) . ?
C163 C164 1.520(6) . ?
C164 C165 1.511(6) . ?
C165 C166 1.535(6) . ?
C171 C176 1.514(6) . ?
C171 C172 1.528(5) . ?
C172 C173 1.523(6) . ?
C173 C174 1.507(6) . ?
C174 C175 1.518(5) . ?
C175 C176 1.526(5) . ?
C181 C182 1.510(6) . ?
C181 C186 1.540(6) . ?
C182 C183 1.525(7) . ?
C183 C184 1.528(9) . ?
C184 C185 1.500(9) . ?
C185 C186 1.545(8) . ?
P21 O2 1.486(3) . ?
P21 N24 1.615(4) . ?
P21 N21 1.651(4) . ?
P21 N22 1.660(3) . ?
P22 N23 1.570(3) . ?
P22 N26 1.615(4) . ?
P22 N25 1.616(4) . ?
P22 N22 1.665(4) . ?
P23 N23 1.574(3) . ?
P23 N28 1.615(4) . ?
P23 N27 1.616(4) . ?
P23 N21 1.655(4) . ?
N24 C241 1.462(5) . ?
N25 C251 1.481(5) . ?
N26 C261 1.456(5) . ?
N27 C271 1.461(5) . ?
N28 C281 1.458(5) . ?
C241 C24U 1.505(9) . ?
C241 C242 1.507(10) . ?
C242 C247 1.359(10) . ?
C242 C243 1.406(11) . ?
C243 C244 1.388(10) . ?
C244 C245 1.387(12) . ?
C245 C246 1.406(12) . ?
C246 C247 1.391(9) . ?
C24U C24V 1.369(9) . ?
C24U C24Z 1.387(10) . ?
C24V C24W 1.399(9) . ?
C24W C24X 1.389(12) . ?
C24X C24Y 1.466(12) . ?
C24Y C24Z 1.405(11) . ?
C251 C256 1.505(6) . ?
C251 C252 1.521(6) . ?
C252 C253 1.530(6) . ?
C253 C254 1.517(6) . ?
C254 C255 1.491(6) . ?
C255 C256 1.528(5) . ?
C261 C266 1.500(6) . ?
C261 C262 1.507(6) . ?
C262 C263 1.533(6) . ?
C263 C264 1.510(8) . ?
C264 C265 1.499(7) . ?
C265 C266 1.520(6) . ?
C271 C276 1.499(6) . ?
C271 C272 1.508(6) . ?
C272 C273 1.552(7) . ?
C273 C274 1.501(9) . ?
C274 C275 1.501(9) . ?
C275 C276 1.509(7) . ?
C281 C282 1.516(5) . ?
C281 C286 1.523(6) . ?
C282 C283 1.533(6) . ?
C283 C284 1.514(6) . ?
C284 C285 1.512(6) . ?
C285 C286 1.525(6) . ?
O11 C11 1.256(4) . ?
O12 C11 1.283(5) . ?
O13 C13 1.391(4) . ?
C11 C12 1.494(6) . ?
C12 C13 1.381(5) . ?
C12 C14 1.388(5) . ?
C13 C14 1.365(5) 2_865 ?
C14 C13 1.365(5) 2_865 ?
O21 C21 1.262(5) . ?
O22 C21 1.266(5) . ?
O23 C23 1.392(4) . ?
C21 C22 1.495(6) . ?
C22 C23 1.384(6) . ?
C22 C24 1.394(5) . ?
C23 C24 1.371(5) 2_576 ?
C24 C23 1.371(5) 2_576 ?
O31 C31 1.208(5) . ?
O32 C31 1.344(5) . ?
O33 C33 1.368(6) . ?
O34 C38 1.223(5) . ?
O35 C38 1.331(5) . ?
O36 C36 1.366(5) . ?
C31 C32 1.482(6) . ?
C32 C37 1.378(6) . ?
C32 C33 1.382(6) . ?
C33 C34 1.384(6) . ?
C34 C35 1.393(6) . ?
C35 C36 1.407(6) . ?
C35 C38 1.473(6) . ?
C36 C37 1.383(6) . ?
O41 C41 1.256(5) . ?
O42 C41 1.278(5) . ?
O43 C43 1.377(5) . ?
O44 C48 1.251(5) . ?
O45 C48 1.307(5) . ?
O46 C46 1.363(5) . ?
C41 C42 1.488(6) . ?
C42 C43 1.379(6) . ?
C42 C47 1.399(6) . ?
C43 C44 1.382(6) . ?
C44 C45 1.399(6) . ?
C45 C46 1.393(6) . ?
C45 C48 1.486(6) . ?
C46 C47 1.386(6) . ?
